data_2217067
loop_
_publ_author_name
'Ke-Wei Lei'
'Hai-Mei Feng'
'Tian-Hua Zhou'

_publ_section_title
;
 4,4'-Dimethyl-2,2'-[1,2-phenylenebis(nitrilomethylidyne)]diphenol
;
_journal_coeditor_code GK2120
_journal_issue 1
_journal_name_full 'Acta Crystallographica Section E'
_journal_page_first o161
_journal_page_last o161
_journal_paper_doi 10.1107/S1600536807064768
_journal_volume 64
_journal_year 2008
_chemical_formula_iupac 'C22 H20 N2 O2'
_chemical_formula_moiety 'C22 H20 N2 O2'
_chemical_formula_sum 'C22 H20 N2 O2'
_chemical_formula_weight 344.40
_chemical_melting_point .494E-305
_chemical_name_systematic
;
4,4'-Dimethyl-2,2'-[1,2-phenylenebis(nitrilomethylidyne)]diphenol
;
_space_group_IT_number 14
_symmetry_cell_setting monoclinic
_symmetry_space_group_name_Hall '-P 2ybc'
_symmetry_space_group_name_H-M 'P 1 21/c 1'
_atom_sites_solution_hydrogens geom
_atom_sites_solution_primary direct
_atom_sites_solution_secondary difmap
_audit_creation_method SHELXL-97
_cell_angle_alpha 90.00
_cell_angle_beta 98.28(3)
_cell_angle_gamma 90.00
_cell_formula_units_Z 4
_cell_length_a 6.0835(12)
_cell_length_b 16.207(3)
_cell_length_c 18.607(4)
_cell_measurement_reflns_used 8652
_cell_measurement_temperature 296(2)
_cell_measurement_theta_max 27.44
_cell_measurement_theta_min 0.98
_cell_volume 1815.4(6)
_computing_cell_refinement RAPID-AUTO
_computing_data_collection 'RAPID-AUTO (Rigaku, 1998)'
_computing_data_reduction 'CrystalStructure (Rigaku/MSC, 2002)'
_computing_molecular_graphics 'SHELXTL (Bruker, 1997)'
_computing_publication_material SHELXTL
_computing_structure_refinement 'SHELXL97 (Sheldrick, 1997)'
_computing_structure_solution 'SHELXS97 (Sheldrick, 1997)'
_diffrn_ambient_temperature 296(2)
_diffrn_detector_area_resol_mean 0
_diffrn_measured_fraction_theta_full 0.980
_diffrn_measured_fraction_theta_max 0.980
_diffrn_measurement_device_type 'Rigaku R-AXIS RAPID'
_diffrn_measurement_method '\w scans'
_diffrn_radiation_monochromator graphite
_diffrn_radiation_source 'fine-focus sealed tube'
_diffrn_radiation_type MoK\a
_diffrn_radiation_wavelength 0.71073
_diffrn_reflns_av_R_equivalents 0.0365
_diffrn_reflns_av_sigmaI/netI 0.0319
_diffrn_reflns_limit_h_max 7
_diffrn_reflns_limit_h_min -7
_diffrn_reflns_limit_k_max 21
_diffrn_reflns_limit_k_min -21
_diffrn_reflns_limit_l_max 23
_diffrn_reflns_limit_l_min -24
_diffrn_reflns_number 17288
_diffrn_reflns_theta_full 27.44
_diffrn_reflns_theta_max 27.44
_diffrn_reflns_theta_min 3.35
_diffrn_standards_decay_% no
_diffrn_standards_interval_count 0
_diffrn_standards_interval_time 0
_diffrn_standards_number 0
_exptl_absorpt_coefficient_mu 0.081
_exptl_absorpt_correction_T_max 0.985
_exptl_absorpt_correction_T_min 0.971
_exptl_absorpt_correction_type multi-scan
_exptl_absorpt_process_details '(ABSCOR; Higashi, 1995)'
_exptl_crystal_colour orange
_exptl_crystal_density_diffrn 1.260
_exptl_crystal_density_method 'not measured'
_exptl_crystal_description block
_exptl_crystal_F_000 728
_exptl_crystal_size_max 0.325
_exptl_crystal_size_mid 0.285
_exptl_crystal_size_min 0.214
_refine_diff_density_max 0.170
_refine_diff_density_min -0.146
_refine_ls_extinction_method none
_refine_ls_goodness_of_fit_ref 1.033
_refine_ls_hydrogen_treatment constr
_refine_ls_matrix_type full
_refine_ls_number_parameters 237
_refine_ls_number_reflns 4063
_refine_ls_number_restraints 0
_refine_ls_restrained_S_all 1.033
_refine_ls_R_factor_all 0.0867
_refine_ls_R_factor_gt 0.0487
_refine_ls_shift/su_max 0.003
_refine_ls_shift/su_mean 0.000
_refine_ls_structure_factor_coef Fsqd
_refine_ls_weighting_details 'calc w=1/[\s^2^(Fo^2^)+(0.0577P)^2^+0.2350P] where P=(Fo^2^+2Fc^2^)/3'
_refine_ls_weighting_scheme calc
_refine_ls_wR_factor_gt 0.1164
_refine_ls_wR_factor_ref 0.1335
_reflns_number_gt 2571
_reflns_number_total 4063
_reflns_threshold_expression I>2\s(I)
_cod_data_source_file gk2120.cif
_cod_data_source_block I
_cod_original_sg_symbol_H-M 'P 21/c'
_cod_database_code 2217067
_cod_database_fobs_code 2217067

loop_
_symmetry_equiv_pos_as_xyz
'x, y, z'
'-x, y+1/2, -z+1/2'
'-x, -y, -z'
'x, -y-1/2, z-1/2'

loop_
_atom_site_type_symbol
_atom_site_label
_atom_site_fract_x
_atom_site_fract_y
_atom_site_fract_z
_atom_site_U_iso_or_equiv
_atom_site_adp_type
_atom_site_calc_flag
_atom_site_refinement_flags
_atom_site_occupancy
N N1 0.4005(2) 0.75760(9) 0.02195(8) 0.0530(4) Uani d . 1
O O1 0.1506(2) 0.88529(8) -0.01297(7) 0.0731(4) Uani d . 1
H H1 0.2520 0.8526 -0.0155 0.110 Uiso calc R 1
C C1 0.7385(4) 1.07183(14) -0.30763(12) 0.0790(6) Uani d . 1
H H1B 0.8885 1.0532 -0.3072 0.118 Uiso calc R 1
H H1C 0.7385 1.1210 -0.2789 0.118 Uiso calc R 1
H H1D 0.6729 1.0834 -0.3566 0.118 Uiso calc R 1
O O2 0.2200(2) 0.82823(8) -0.19143(7) 0.0677(4) Uani d . 1
H H2A 0.2921 0.8046 -0.1568 0.101 Uiso calc R 1
N N2 0.5699(2) 0.78862(9) -0.10188(7) 0.0535(4) Uani d . 1
C C2 0.6061(3) 1.00555(11) -0.27638(9) 0.0562(4) Uani d . 1
C C3 0.3863(3) 0.99007(11) -0.30589(10) 0.0606(5) Uani d . 1
H H3A 0.3232 1.0202 -0.3462 0.073 Uiso calc R 1
C C4 0.2594(3) 0.93154(11) -0.27725(9) 0.0586(5) Uani d . 1
H H4A 0.1126 0.9233 -0.2979 0.070 Uiso calc R 1
C C5 0.3491(3) 0.88514(11) -0.21800(9) 0.0508(4) Uani d . 1
C C6 0.5724(3) 0.89744(11) -0.18760(8) 0.0489(4) Uani d . 1
C C7 0.6942(3) 0.95853(11) -0.21748(9) 0.0564(4) Uani d . 1
H H7A 0.8406 0.9678 -0.1968 0.068 Uiso calc R 1
C C8 0.6787(3) 0.84472(11) -0.12984(9) 0.0534(4) Uani d . 1
H H8A 0.8289 0.8518 -0.1128 0.064 Uiso calc R 1
C C9 0.6778(3) 0.72943(10) -0.05323(9) 0.0509(4) Uani d . 1
C C10 0.8666(3) 0.68766(11) -0.06801(10) 0.0592(5) Uani d . 1
H H10A 0.9340 0.7028 -0.1078 0.071 Uiso calc R 1
C C11 0.9537(3) 0.62385(12) -0.02361(10) 0.0645(5) Uani d . 1
H H11A 1.0801 0.5962 -0.0334 0.077 Uiso calc R 1
C C12 0.8537(3) 0.60120(12) 0.03489(11) 0.0677(5) Uani d . 1
H H12A 0.9106 0.5572 0.0638 0.081 Uiso calc R 1
C C13 0.6707(3) 0.64270(11) 0.05125(10) 0.0638(5) Uani d . 1
H H13A 0.6063 0.6271 0.0916 0.077 Uiso calc R 1
C C14 0.5802(3) 0.70811(10) 0.00797(9) 0.0510(4) Uani d . 1
C C15 0.2992(3) 0.74716(11) 0.07654(9) 0.0540(4) Uani d . 1
H H15A 0.3431 0.7042 0.1086 0.065 Uiso calc R 1
C C16 0.1188(3) 0.79963(10) 0.09036(9) 0.0513(4) Uani d . 1
C C17 0.0497(3) 0.86653(11) 0.04521(10) 0.0562(4) Uani d . 1
C C18 -0.1276(3) 0.91440(12) 0.05974(11) 0.0683(5) Uani d . 1
H H18A -0.1730 0.9594 0.0303 0.082 Uiso calc R 1
C C19 -0.2366(3) 0.89569(12) 0.11747(11) 0.0653(5) Uani d . 1
H H19A -0.3555 0.9284 0.1263 0.078 Uiso calc R 1
C C20 -0.1739(3) 0.82931(11) 0.16301(10) 0.0588(5) Uani d . 1
C C21 0.0043(3) 0.78327(11) 0.14885(9) 0.0570(4) Uani d . 1
H H21A 0.0510 0.7393 0.1794 0.068 Uiso calc R 1
C C22 -0.2979(4) 0.80766(14) 0.22487(11) 0.0806(6) Uani d . 1
H H22A -0.4540 0.8163 0.2102 0.121 Uiso calc R 1
H H22B -0.2470 0.8421 0.2659 0.121 Uiso calc R 1
H H22C -0.2716 0.7508 0.2379 0.121 Uiso calc R 1

loop_
_atom_site_aniso_label
_atom_site_aniso_U_11
_atom_site_aniso_U_22
_atom_site_aniso_U_33
_atom_site_aniso_U_12
_atom_site_aniso_U_13
_atom_site_aniso_U_23
N1 0.0519(8) 0.0496(8) 0.0578(9) 0.0005(6) 0.0092(7) 0.0059(7)
O1 0.0760(9) 0.0649(9) 0.0824(9) 0.0113(7) 0.0251(8) 0.0276(7)
C1 0.0820(14) 0.0738(14) 0.0866(15) 0.0036(11) 0.0310(12) 0.0169(11)
O2 0.0551(7) 0.0724(9) 0.0716(8) -0.0099(6) -0.0041(6) 0.0130(7)
N2 0.0525(8) 0.0601(9) 0.0469(8) 0.0036(7) 0.0038(7) 0.0036(7)
C2 0.0619(11) 0.0549(10) 0.0544(10) 0.0081(8) 0.0171(9) 0.0018(8)
C3 0.0725(12) 0.0574(11) 0.0504(10) 0.0143(9) 0.0041(9) 0.0025(8)
C4 0.0548(10) 0.0607(11) 0.0565(10) 0.0056(8) -0.0045(9) -0.0004(9)
C5 0.0512(9) 0.0506(10) 0.0500(9) 0.0011(8) 0.0053(8) -0.0026(7)
C6 0.0475(9) 0.0560(10) 0.0437(8) 0.0048(7) 0.0078(7) -0.0014(7)
C7 0.0471(9) 0.0641(11) 0.0589(10) 0.0022(8) 0.0107(8) -0.0010(9)
C8 0.0473(9) 0.0643(11) 0.0475(9) 0.0049(8) 0.0036(8) -0.0017(8)
C9 0.0511(9) 0.0503(10) 0.0490(9) 0.0011(8) -0.0009(8) -0.0022(8)
C10 0.0597(11) 0.0635(12) 0.0533(10) 0.0061(9) 0.0047(9) -0.0083(9)
C11 0.0679(12) 0.0572(11) 0.0660(12) 0.0145(9) 0.0013(10) -0.0120(9)
C12 0.0792(13) 0.0463(10) 0.0740(13) 0.0137(9) -0.0010(11) 0.0017(9)
C13 0.0757(13) 0.0504(10) 0.0653(11) 0.0052(9) 0.0107(10) 0.0085(9)
C14 0.0522(9) 0.0442(9) 0.0549(10) -0.0001(7) 0.0023(8) -0.0009(7)
C15 0.0586(10) 0.0496(10) 0.0521(10) 0.0027(8) 0.0022(9) 0.0041(8)
C16 0.0555(10) 0.0460(9) 0.0512(9) -0.0030(7) 0.0031(8) 0.0001(7)
C17 0.0591(10) 0.0482(10) 0.0620(11) -0.0025(8) 0.0109(9) 0.0058(8)
C18 0.0733(12) 0.0493(11) 0.0827(13) 0.0088(9) 0.0126(11) 0.0116(10)
C19 0.0643(11) 0.0550(11) 0.0779(13) 0.0041(9) 0.0152(10) -0.0081(10)
C20 0.0677(11) 0.0542(11) 0.0555(10) -0.0013(9) 0.0120(9) -0.0073(8)
C21 0.0695(11) 0.0522(10) 0.0484(10) 0.0027(9) 0.0052(9) 0.0031(8)
C22 0.0953(16) 0.0850(16) 0.0665(13) 0.0006(12) 0.0286(12) -0.0062(11)

loop_
_atom_type_symbol
_atom_type_description
_atom_type_scat_dispersion_real
_atom_type_scat_dispersion_imag
_atom_type_scat_source
C C 0.0033 0.0016 'International Tables Vol C Tables 4.2.6.8 and 6.1.1.4'
H H 0.0000 0.0000 'International Tables Vol C Tables 4.2.6.8 and 6.1.1.4'
N N 0.0061 0.0033 'International Tables Vol C Tables 4.2.6.8 and 6.1.1.4'
O O 0.0106 0.0060 'International Tables Vol C Tables 4.2.6.8 and 6.1.1.4'

loop_
_geom_angle_atom_site_label_1
_geom_angle_atom_site_label_2
_geom_angle_atom_site_label_3
_geom_angle
_geom_angle_publ_flag
C15 N1 C14 123.29(15) n
C17 O1 H1 109.5 ?
C2 C1 H1B 109.5 ?
C2 C1 H1C 109.5 ?
H1B C1 H1C 109.5 ?
C2 C1 H1D 109.5 ?
H1B C1 H1D 109.5 ?
H1C C1 H1D 109.5 ?
C5 O2 H2A 109.5 ?
C8 N2 C9 121.53(15) n
C7 C2 C3 117.08(17) ?
C7 C2 C1 122.12(18) ?
C3 C2 C1 120.80(17) ?
C4 C3 C2 122.07(17) ?
C4 C3 H3A 119.0 ?
C2 C3 H3A 119.0 ?
C3 C4 C5 120.33(17) ?
C3 C4 H4A 119.8 ?
C5 C4 H4A 119.8 ?
O2 C5 C4 118.72(15) ?
O2 C5 C6 121.86(15) ?
C4 C5 C6 119.41(16) ?
C7 C6 C5 118.43(15) ?
C7 C6 C8 120.42(16) ?
C5 C6 C8 121.03(16) ?
C2 C7 C6 122.65(17) ?
C2 C7 H7A 118.7 ?
C6 C7 H7A 118.7 ?
N2 C8 C6 121.25(16) n
N2 C8 H8A 119.4 ?
C6 C8 H8A 119.4 ?
C10 C9 C14 119.88(16) ?
C10 C9 N2 121.52(15) ?
C14 C9 N2 118.39(15) ?
C11 C10 C9 120.10(17) ?
C11 C10 H10A 119.9 ?
C9 C10 H10A 119.9 ?
C12 C11 C10 119.97(18) ?
C12 C11 H11A 120.0 ?
C10 C11 H11A 120.0 ?
C11 C12 C13 120.79(18) ?
C11 C12 H12A 119.6 ?
C13 C12 H12A 119.6 ?
C12 C13 C14 120.65(18) ?
C12 C13 H13A 119.7 ?
C14 C13 H13A 119.7 ?
C13 C14 C9 118.56(16) ?
C13 C14 N1 125.29(16) ?
C9 C14 N1 116.11(15) ?
N1 C15 C16 122.20(16) n
N1 C15 H15A 118.9 ?
C16 C15 H15A 118.9 ?
C17 C16 C21 118.29(16) ?
C17 C16 C15 121.41(16) ?
C21 C16 C15 120.28(16) ?
O1 C17 C18 119.03(16) ?
O1 C17 C16 121.53(16) ?
C18 C17 C16 119.43(16) ?
C19 C18 C17 120.35(18) ?
C19 C18 H18A 119.8 ?
C17 C18 H18A 119.8 ?
C18 C19 C20 121.79(18) ?
C18 C19 H19A 119.1 ?
C20 C19 H19A 119.1 ?
C21 C20 C19 117.33(17) ?
C21 C20 C22 121.10(18) ?
C19 C20 C22 121.57(18) ?
C20 C21 C16 122.80(17) ?
C20 C21 H21A 118.6 ?
C16 C21 H21A 118.6 ?
C20 C22 H22A 109.5 ?
C20 C22 H22B 109.5 ?
H22A C22 H22B 109.5 ?
C20 C22 H22C 109.5 ?
H22A C22 H22C 109.5 ?
H22B C22 H22C 109.5 ?

loop_
_geom_bond_atom_site_label_1
_geom_bond_atom_site_label_2
_geom_bond_distance
_geom_bond_publ_flag
N1 C15 1.273(2) n
N1 C14 1.410(2) n
O1 C17 1.353(2) n
O1 H1 0.8200 ?
C1 C2 1.509(3) ?
C1 H1B 0.9600 ?
C1 H1C 0.9600 ?
C1 H1D 0.9600 ?
O2 C5 1.350(2) n
O2 H2A 0.8200 ?
N2 C8 1.279(2) n
N2 C9 1.414(2) n
C2 C7 1.379(2) ?
C2 C3 1.393(3) ?
C3 C4 1.378(3) ?
C3 H3A 0.9300 ?
C4 C5 1.380(2) ?
C4 H4A 0.9300 ?
C5 C6 1.409(2) ?
C6 C7 1.399(2) ?
C6 C8 1.450(2) ?
C7 H7A 0.9300 ?
C8 H8A 0.9300 ?
C9 C10 1.394(2) ?
C9 C14 1.401(2) ?
C10 C11 1.381(3) ?
C10 H10A 0.9300 ?
C11 C12 1.371(3) ?
C11 H11A 0.9300 ?
C12 C13 1.372(3) ?
C12 H12A 0.9300 ?
C13 C14 1.396(2) ?
C13 H13A 0.9300 ?
C15 C16 1.440(2) ?
C15 H15A 0.9300 ?
C16 C17 1.399(2) ?
C16 C21 1.399(2) ?
C17 C18 1.387(3) ?
C18 C19 1.375(3) ?
C18 H18A 0.9300 ?
C19 C20 1.388(3) ?
C19 H19A 0.9300 ?
C20 C21 1.373(3) ?
C20 C22 1.505(3) ?
C21 H21A 0.9300 ?
C22 H22A 0.9600 ?
C22 H22B 0.9600 ?
C22 H22C 0.9600 ?

loop_
_geom_hbond_atom_site_label_D
_geom_hbond_atom_site_label_H
_geom_hbond_atom_site_label_A
_geom_hbond_site_symmetry_A
_geom_hbond_distance_DH
_geom_hbond_distance_HA
_geom_hbond_distance_DA
_geom_hbond_angle_DHA
_geom_hbond_publ_flag
O1 H1 N1 1_555 0.82 1.87 2.595(2) 147 y
O2 H2A N2 1_555 0.82 1.86 2.5880(19) 147 y
C8 H8A O1 1_655 0.93 2.56 3.407(2) 152 y
C18 H18A O1 3_575 0.93 2.54 3.359(2) 146 y

loop_
_cod_related_entry_id
_cod_related_entry_database
_cod_related_entry_code
1 ChemSpider 30655411
